data_4034811
loop_
_publ_author_name
'Camps, Pelayo'
'Lozano, David'
'Barbaraci, Carla'
'Font-Bardia, Merce'
'Luque, F. Javier'
'Estarellas, Carolina'

_publ_section_title
;
 Generation and Reactions of an Octacyclic Hindered Pyramidalized Alkene.
;
_journal_issue 10
_journal_name_full 'The Journal of organic chemistry'
_journal_page_first 5420
_journal_page_last 5430
_journal_paper_doi 10.1021/acs.joc.8b00212
_journal_volume 83
_journal_year 2018
_chemical_formula_moiety 'C19 H18 I2'
_chemical_formula_sum 'C19 H18 I2'
_chemical_formula_weight 500.13
_space_group_crystal_system orthorhombic
_space_group_IT_number 61
_space_group_name_Hall '-P 2ac 2ab'
_space_group_name_H-M_alt 'P b c a'
_atom_sites_solution_hydrogens geom
_audit_creation_method SHELXL-2012
_cell_angle_alpha 90
_cell_angle_beta 90
_cell_angle_gamma 90
_cell_formula_units_Z 8
_cell_length_a 11.9655(3)
_cell_length_b 15.3718(4)
_cell_length_c 16.7007(4)
_cell_measurement_reflns_used 9930
_cell_measurement_temperature 100(2)
_cell_measurement_theta_max 30.49
_cell_measurement_theta_min 2.48
_cell_volume 3071.78(13)
_computing_cell_refinement 'Bruker SAINT'
_computing_data_collection 'Bruker APEX2'
_computing_data_reduction 'Bruker SAINT'
_computing_molecular_graphics 'Bruker SHELXTL'
_computing_publication_material 'Bruker SHELXTL'
_computing_structure_refinement 'SHELXL-2014 (Sheldrick 2014)'
_computing_structure_solution 'SHELXS-97 (Sheldrick 2008)'
_diffrn_ambient_temperature 100(2)
_diffrn_measured_fraction_theta_full 0.991
_diffrn_measured_fraction_theta_max 0.980
_diffrn_measurement_device_type 'D8 Venture'
_diffrn_measurement_method '\f and \w scans'
_diffrn_radiation_type MoK\a
_diffrn_radiation_wavelength 0.71073
_diffrn_reflns_av_R_equivalents 0.0326
_diffrn_reflns_av_unetI/netI 0.0607
_diffrn_reflns_Laue_measured_fraction_full 0.991
_diffrn_reflns_Laue_measured_fraction_max 0.980
_diffrn_reflns_limit_h_max 17
_diffrn_reflns_limit_h_min -15
_diffrn_reflns_limit_k_max 21
_diffrn_reflns_limit_k_min -21
_diffrn_reflns_limit_l_max 21
_diffrn_reflns_limit_l_min -23
_diffrn_reflns_number 10601
_diffrn_reflns_point_group_measured_fraction_full 0.991
_diffrn_reflns_point_group_measured_fraction_max 0.980
_diffrn_reflns_theta_full 25.242
_diffrn_reflns_theta_max 30.527
_diffrn_reflns_theta_min 2.478
_diffrn_source microfocus
_exptl_absorpt_coefficient_mu 4.086
_exptl_absorpt_correction_T_max 0.7461
_exptl_absorpt_correction_T_min 0.6280
_exptl_absorpt_correction_type multi-scan
_exptl_absorpt_process_details sadabs
_exptl_crystal_colour colourless
_exptl_crystal_density_diffrn 2.163
_exptl_crystal_description prism
_exptl_crystal_F_000 1904
_exptl_crystal_size_max 0.365
_exptl_crystal_size_mid 0.226
_exptl_crystal_size_min 0.214
_refine_diff_density_max 0.700
_refine_diff_density_min -1.040
_refine_diff_density_rms 0.167
_refine_ls_extinction_method none
_refine_ls_goodness_of_fit_ref 1.040
_refine_ls_hydrogen_treatment constr
_refine_ls_matrix_type full
_refine_ls_number_parameters 190
_refine_ls_number_reflns 4596
_refine_ls_number_restraints 0
_refine_ls_restrained_S_all 1.040
_refine_ls_R_factor_all 0.0319
_refine_ls_R_factor_gt 0.0253
_refine_ls_shift/su_max 0.001
_refine_ls_shift/su_mean 0.000
_refine_ls_structure_factor_coef Fsqd
_refine_ls_weighting_details
;
 w=1/[\s^2^(Fo^2^)]
 where P=(Fo^2^+2Fc^2^)/3
;
_refine_ls_weighting_scheme calc
_refine_ls_wR_factor_gt 0.0672
_refine_ls_wR_factor_ref 0.0711
_reflns_Friedel_coverage 0.000
_reflns_number_gt 4000
_reflns_number_total 4596
_reflns_threshold_expression 'I > 2\s(I)'
_cod_data_source_file jo8b00212_si_002.cif
_cod_data_source_block mo_D28UB238_0m_a
_cod_database_code 4034811
_shelx_space_group_comment
;
The symmetry employed for this shelxl refinement is uniquely defined
by the following loop, which should always be used as a source of
symmetry information in preference to the above space-group names.
They are only intended as comments.
;
_shelxl_version_number 2012-9

loop_
_space_group_symop_operation_xyz
'x, y, z'
'-x+1/2, -y, z+1/2'
'-x, y+1/2, -z+1/2'
'x+1/2, -y+1/2, -z'
'-x, -y, -z'
'x-1/2, y, -z-1/2'
'x, -y-1/2, z-1/2'
'-x-1/2, y-1/2, z'

loop_
_atom_site_label
_atom_site_type_symbol
_atom_site_fract_x
_atom_site_fract_y
_atom_site_fract_z
_atom_site_U_iso_or_equiv
_atom_site_adp_type
_atom_site_occupancy
_atom_site_site_symmetry_order
_atom_site_calc_flag
_atom_site_refinement_flags_posn
_atom_site_refinement_flags_adp
I19 I 0.46636(2) 0.22402(2) 0.57185(2) 0.01330(6) Uani 1 1 d . .
I20 I 0.63218(2) 0.13249(2) 0.40166(2) 0.01352(6) Uani 1 1 d . .
C1 C 0.3978(2) 0.22723(16) 0.45125(16) 0.0099(5) Uani 1 1 d . .
C2 C 0.2894(2) 0.17023(18) 0.44993(17) 0.0131(5) Uani 1 1 d . .
H2 H 0.2237 0.1952 0.4789 0.016 Uiso 1 1 calc R U
C3 C 0.2748(2) 0.15947(18) 0.35822(17) 0.0131(5) Uani 1 1 d . .
H3 H 0.2118 0.1190 0.3456 0.016 Uiso 1 1 calc R U
C4 C 0.2636(2) 0.24426(18) 0.31231(16) 0.0134(5) Uani 1 1 d . .
H4A H 0.1916 0.2722 0.3261 0.016 Uiso 1 1 calc R U
H4B H 0.2634 0.2320 0.2541 0.016 Uiso 1 1 calc R U
C5 C 0.3589(2) 0.30604(18) 0.33181(16) 0.0105(5) Uani 1 1 d . .
C6 C 0.3772(2) 0.32080(18) 0.42335(16) 0.0103(5) Uani 1 1 d . .
H6 H 0.3130 0.3499 0.4507 0.012 Uiso 1 1 calc R U
C7 C 0.3213(2) 0.07875(18) 0.47362(18) 0.0159(5) Uani 1 1 d . .
H7 H 0.3025 0.0505 0.5224 0.019 Uiso 1 1 calc R U
C8 C 0.3809(2) 0.04462(19) 0.41349(18) 0.0163(5) Uani 1 1 d . .
H8 H 0.4120 -0.0122 0.4118 0.020 Uiso 1 1 calc R U
C9 C 0.3896(2) 0.11340(18) 0.34824(17) 0.0135(5) Uani 1 1 d . .
H9 H 0.4063 0.0910 0.2933 0.016 Uiso 1 1 calc R U
C10 C 0.4752(2) 0.26376(16) 0.31976(15) 0.0097(5) Uani 1 1 d . .
H10 H 0.4904 0.2457 0.2633 0.012 Uiso 1 1 calc R U
C11 C 0.5527(2) 0.33640(17) 0.34997(15) 0.0096(5) Uani 1 1 d . .
H11 H 0.6282 0.3146 0.3659 0.011 Uiso 1 1 calc R U
C12 C 0.5581(2) 0.41435(16) 0.29037(16) 0.0107(5) Uani 1 1 d . .
H12 H 0.5766 0.3995 0.2336 0.013 Uiso 1 1 calc R U
C13 C 0.4417(2) 0.45500(17) 0.30470(16) 0.0116(5) Uani 1 1 d . .
H13 H 0.4326 0.5109 0.2748 0.014 Uiso 1 1 calc R U
C14 C 0.3462(2) 0.39190(18) 0.28699(16) 0.0126(5) Uani 1 1 d . .
H14A H 0.2745 0.4193 0.3024 0.015 Uiso 1 1 calc R U
H14B H 0.3437 0.3802 0.2287 0.015 Uiso 1 1 calc R U
C15 C 0.4847(2) 0.37521(17) 0.42242(15) 0.0095(5) Uani 1 1 d . .
H15 H 0.5266 0.3722 0.4741 0.011 Uiso 1 1 calc R U
C16 C 0.4623(2) 0.47095(17) 0.39452(16) 0.0107(5) Uani 1 1 d . .
H16 H 0.4020 0.5028 0.4238 0.013 Uiso 1 1 calc R U
C17 C 0.5756(2) 0.51566(17) 0.39138(16) 0.0124(5) Uani 1 1 d . .
H17 H 0.6014 0.5594 0.4270 0.015 Uiso 1 1 calc R U
C18 C 0.6322(2) 0.48263(17) 0.32987(17) 0.0124(5) Uani 1 1 d . .
H18 H 0.7054 0.4987 0.3136 0.015 Uiso 1 1 calc R U
C22 C 0.4682(2) 0.18703(17) 0.37897(16) 0.0101(5) Uani 1 1 d . .

loop_
_atom_site_aniso_label
_atom_site_aniso_U_11
_atom_site_aniso_U_22
_atom_site_aniso_U_33
_atom_site_aniso_U_23
_atom_site_aniso_U_13
_atom_site_aniso_U_12
I19 0.01763(9) 0.01443(10) 0.00785(8) 0.00197(6) -0.00156(6) 0.00035(6)
I20 0.01242(8) 0.01147(10) 0.01666(9) 0.00068(7) 0.00014(6) 0.00399(6)
C1 0.0094(10) 0.0118(12) 0.0086(10) 0.0006(9) -0.0016(9) 0.0011(9)
C2 0.0125(11) 0.0149(13) 0.0119(11) 0.0028(10) 0.0004(10) -0.0010(10)
C3 0.0116(10) 0.0134(12) 0.0143(11) -0.0011(10) 0.0001(10) -0.0020(10)
C4 0.0100(10) 0.0168(13) 0.0134(12) 0.0004(11) -0.0035(9) -0.0019(10)
C5 0.0099(10) 0.0119(12) 0.0098(10) 0.0002(10) -0.0004(9) 0.0016(9)
C6 0.0106(10) 0.0101(12) 0.0101(10) 0.0012(10) 0.0012(9) 0.0006(9)
C7 0.0157(11) 0.0124(12) 0.0196(13) 0.0042(11) -0.0004(11) -0.0050(10)
C8 0.0174(12) 0.0113(13) 0.0202(13) -0.0001(11) -0.0014(11) -0.0035(11)
C9 0.0149(11) 0.0117(12) 0.0138(11) -0.0017(10) -0.0019(10) -0.0038(10)
C10 0.0129(10) 0.0089(11) 0.0073(10) -0.0012(9) -0.0007(9) -0.0008(9)
C11 0.0097(10) 0.0102(12) 0.0088(10) -0.0008(9) 0.0004(9) 0.0013(9)
C12 0.0112(10) 0.0108(12) 0.0101(10) 0.0014(10) 0.0017(9) 0.0011(9)
C13 0.0133(10) 0.0108(12) 0.0107(11) 0.0018(10) 0.0018(9) 0.0013(10)
C14 0.0117(10) 0.0156(12) 0.0103(10) 0.0043(10) 0.0000(9) 0.0031(10)
C15 0.0102(10) 0.0112(12) 0.0072(10) -0.0003(9) -0.0003(9) 0.0007(9)
C16 0.0133(10) 0.0081(12) 0.0105(11) 0.0009(9) 0.0019(9) 0.0008(9)
C17 0.0170(11) 0.0072(11) 0.0132(11) -0.0007(9) 0.0008(10) -0.0012(10)
C18 0.0141(11) 0.0095(12) 0.0135(11) 0.0026(10) 0.0017(9) -0.0017(10)
C22 0.0096(10) 0.0107(12) 0.0100(10) -0.0013(10) 0.0007(9) 0.0017(9)

loop_
_atom_type_symbol
_atom_type_description
_atom_type_scat_dispersion_real
_atom_type_scat_dispersion_imag
_atom_type_scat_source
C C 0.0033 0.0016 'International Tables Vol C Tables 4.2.6.8 and 6.1.1.4'
H H 0.0000 0.0000 'International Tables Vol C Tables 4.2.6.8 and 6.1.1.4'
I I -0.4742 1.8119 'International Tables Vol C Tables 4.2.6.8 and 6.1.1.4'

loop_
_geom_angle_atom_site_label_1
_geom_angle_atom_site_label_2
_geom_angle_atom_site_label_3
_geom_angle
C6 C1 C2 112.8(2)
C6 C1 C22 102.6(2)
C2 C1 C22 102.1(2)
C6 C1 I19 111.33(17)
C2 C1 I19 108.22(17)
C22 C1 I19 119.52(16)
C7 C2 C3 100.8(2)
C7 C2 C1 108.0(2)
C3 C2 C1 99.6(2)
C7 C2 H2 115.5
C3 C2 H2 115.5
C1 C2 H2 115.5
C4 C3 C2 114.7(2)
C4 C3 C9 114.5(2)
C2 C3 C9 93.1(2)
C4 C3 H3 111.1
C2 C3 H3 111.1
C9 C3 H3 111.1
C3 C4 C5 111.2(2)
C3 C4 H4A 109.4
C5 C4 H4A 109.4
C3 C4 H4B 109.4
C5 C4 H4B 109.4
H4A C4 H4B 108.0
C4 C5 C14 111.1(2)
C4 C5 C10 112.6(2)
C14 C5 C10 112.9(2)
C4 C5 C6 114.0(2)
C14 C5 C6 111.7(2)
C10 C5 C6 93.56(19)
C1 C6 C15 112.3(2)
C1 C6 C5 100.6(2)
C15 C6 C5 100.8(2)
C1 C6 H6 113.9
C15 C6 H6 113.9
C5 C6 H6 113.9
C8 C7 C2 107.6(2)
C8 C7 H7 126.2
C2 C7 H7 126.2
C7 C8 C9 107.5(3)
C7 C8 H8 126.2
C9 C8 H8 126.2
C8 C9 C3 100.3(2)
C8 C9 C22 108.1(2)
C3 C9 C22 99.6(2)
C8 C9 H9 115.6
C3 C9 H9 115.6
C22 C9 H9 115.6
C11 C10 C22 112.2(2)
C11 C10 C5 101.20(19)
C22 C10 C5 100.87(19)
C11 C10 H10 113.7
C22 C10 H10 113.7
C5 C10 H10 113.7
C10 C11 C12 112.0(2)
C10 C11 C15 102.48(19)
C12 C11 C15 102.8(2)
C10 C11 H11 112.9
C12 C11 H11 112.9
C15 C11 H11 112.9
C18 C12 C13 100.3(2)
C18 C12 C11 106.1(2)
C13 C12 C11 100.03(19)
C18 C12 H12 116.0
C13 C12 H12 116.0
C11 C12 H12 116.0
C14 C13 C16 114.2(2)
C14 C13 C12 112.8(2)
C16 C13 C12 94.1(2)
C14 C13 H13 111.6
C16 C13 H13 111.6
C12 C13 H13 111.6
C5 C14 C13 112.3(2)
C5 C14 H14A 109.1
C13 C14 H14A 109.1
C5 C14 H14B 109.1
C13 C14 H14B 109.1
H14A C14 H14B 107.9
C6 C15 C16 111.8(2)
C6 C15 C11 103.5(2)
C16 C15 C11 102.5(2)
C6 C15 H15 112.7
C16 C15 H15 112.7
C11 C15 H15 112.7
C17 C16 C13 100.4(2)
C17 C16 C15 106.4(2)
C13 C16 C15 99.6(2)
C17 C16 H16 116.0
C13 C16 H16 116.0
C15 C16 H16 116.0
C18 C17 C16 107.9(2)
C18 C17 H17 126.0
C16 C17 H17 126.0
C17 C18 C12 107.5(2)
C17 C18 H18 126.3
C12 C18 H18 126.3
C10 C22 C9 112.2(2)
C10 C22 C1 102.6(2)
C9 C22 C1 102.2(2)
C10 C22 I20 111.01(16)
C9 C22 I20 108.85(17)
C1 C22 I20 119.68(17)

loop_
_geom_bond_atom_site_label_1
_geom_bond_atom_site_label_2
_geom_bond_distance
I19 C1 2.175(3)
I20 C22 2.167(2)
C1 C6 1.532(4)
C1 C2 1.565(4)
C1 C22 1.596(4)
C2 C7 1.510(4)
C2 C3 1.550(4)
C2 H2 1.0000
C3 C4 1.518(4)
C3 C9 1.554(4)
C3 H3 1.0000
C4 C5 1.520(4)
C4 H4A 0.9900
C4 H4B 0.9900
C5 C14 1.525(4)
C5 C10 1.549(3)
C5 C6 1.561(4)
C6 C15 1.534(4)
C6 H6 1.0000
C7 C8 1.339(4)
C7 H7 0.9500
C8 C9 1.522(4)
C8 H8 0.9500
C9 C22 1.559(4)
C9 H9 1.0000
C10 C11 1.536(3)
C10 C22 1.541(4)
C10 H10 1.0000
C11 C12 1.559(4)
C11 C15 1.575(3)
C11 H11 1.0000
C12 C18 1.524(4)
C12 C13 1.546(3)
C12 H12 1.0000
C13 C14 1.528(4)
C13 C16 1.540(4)
C13 H13 1.0000
C14 H14A 0.9900
C14 H14B 0.9900
C15 C16 1.567(4)
C15 H15 1.0000
C16 C17 1.521(3)
C16 H16 1.0000
C17 C18 1.331(4)
C17 H17 0.9500
C18 H18 0.9500
